data_4061672
loop_
_publ_author_name
'  Rian Dewhurst '
'  Anthony F. Hill '
'  Matthew K. Smith '

_journal_name_full Organometallics
_journal_paper_doi 10.1021/om050528i
_journal_year 2005
_chemical_formula_sum 'C56 H83 Au B2 N13 O4 W2'
_chemical_formula_weight 1588.64
_space_group_IT_number 14
_symmetry_cell_setting monoclinic
_symmetry_space_group_name_Hall '-P 2yn'
_symmetry_space_group_name_H-M 'P 1 21/n 1'
_cell_angle_alpha 90.000(5)
_cell_angle_beta 95.063(5)
_cell_angle_gamma 90.000(5)
_cell_formula_units_Z 4
_cell_length_a 19.161(5)
_cell_length_b 10.128(5)
_cell_length_c 32.897(5)
_cell_measurement_temperature 200(2)
_cell_volume 6359(4)
_diffrn_ambient_temperature 200(2)
_exptl_crystal_density_diffrn 1.659
_cod_original_sg_symbol_H-M 'P 21/n'
_cod_database_code 4061672

loop_
_symmetry_equiv_pos_as_xyz
'x, y, z'
'-x+1/2, y+1/2, -z+1/2'
'-x, -y, -z'
'x-1/2, -y-1/2, z-1/2'

loop_
_atom_site_label
_atom_site_type_symbol
_atom_site_fract_x
_atom_site_fract_y
_atom_site_fract_z
_atom_site_U_iso_or_equiv
_atom_site_adp_type
_atom_site_occupancy
_atom_site_symmetry_multiplicity
_atom_site_calc_flag
_atom_site_refinement_flags
_atom_site_disorder_assembly
_atom_site_disorder_group
C1 C -0.2397(8) 0.3542(16) -0.0333(4) 0.080(4) Uani 1 1 d . . .
B1 B -0.2155(11) 0.7475(18) -0.1094(5) 0.078(5) Uani 1 1 d . . .
C2 C -0.2302(9) 0.2761(14) 0.0021(4) 0.077(4) Uani 1 1 d . A .
B2 B 0.0106(10) -0.4588(15) 0.2745(5) 0.065(5) Uani 1 1 d . . .
C3 C -0.2227(8) 0.2097(15) 0.0334(4) 0.078(4) Uani 1 1 d . . .
C4 C -0.1719(9) 0.0155(16) 0.1354(4) 0.086(5) Uani 1 1 d . . .
C5 C -0.1462(9) -0.0447(13) 0.1650(4) 0.081(5) Uani 1 1 d . A .
C6 C -0.1118(9) -0.1127(15) 0.1981(4) 0.085(5) Uani 1 1 d . . .
O7 O -0.3913(6) 0.2828(11) -0.0919(4) 0.099(4) Uani 1 1 d . B .
C7 C -0.3389(9) 0.3432(17) -0.0893(4) 0.078(5) Uani 1 1 d . . .
O8 O -0.1872(8) 0.1809(12) -0.1180(4) 0.119(4) Uani 1 1 d . B .
C8 C -0.2095(9) 0.2778(18) -0.1054(4) 0.081(4) Uani 1 1 d . . .
O9 O -0.1549(7) 0.0125(11) 0.2896(4) 0.101(4) Uani 1 1 d . A .
C9 C 0.0010(12) -0.017(2) 0.2331(5) 0.113(7) Uani 1 1 d . . .
O10 O 0.0358(8) 0.0762(12) 0.2277(4) 0.126(5) Uani 1 1 d . A .
C10 C -0.1171(9) -0.0558(15) 0.2727(5) 0.077(4) Uani 1 1 d . . .
N11 N -0.1517(8) 0.5539(12) -0.0767(3) 0.079(4) Uani 1 1 d . . .
N12 N -0.1481(7) 0.6807(12) -0.0934(4) 0.077(3) Uani 1 1 d . B .
C13 C -0.0843(9) 0.7270(17) -0.0881(5) 0.085(5) Uani 1 1 d . . .
C14 C -0.0399(10) 0.6315(18) -0.0693(5) 0.091(5) Uani 1 1 d . B .
H14 H 0.0094 0.6366 -0.0629 0.109 Uiso 1 1 calc R . .
C15 C -0.0843(10) 0.5267(16) -0.0620(4) 0.082(5) Uani 1 1 d . B .
C16 C -0.0613(9) 0.8617(18) -0.1032(6) 0.112(6) Uani 1 1 d . B .
H16A H -0.0820 0.8761 -0.1311 0.168 Uiso 1 1 calc R . .
H16B H -0.0101 0.8641 -0.1027 0.168 Uiso 1 1 calc R . .
H16C H -0.0770 0.9312 -0.0854 0.168 Uiso 1 1 calc R . .
C17 C -0.0661(9) 0.3984(16) -0.0412(5) 0.099(6) Uani 1 1 d . . .
H17A H -0.0887 0.3934 -0.0157 0.149 Uiso 1 1 calc R B .
H17B H -0.0152 0.3924 -0.0353 0.149 Uiso 1 1 calc R . .
H17C H -0.0824 0.3252 -0.0591 0.149 Uiso 1 1 calc R . .
N21 N -0.2933(6) 0.6298(10) -0.0646(3) 0.064(3) Uani 1 1 d . . .
N22 N -0.2660(7) 0.7478(12) -0.0747(4) 0.082(4) Uani 1 1 d . B .
C23 C -0.2960(11) 0.8462(16) -0.0540(5) 0.090(5) Uani 1 1 d . . .
C24 C -0.3446(10) 0.7889(17) -0.0316(5) 0.086(5) Uani 1 1 d . B .
H24 H -0.3747 0.8327 -0.0145 0.103 Uiso 1 1 calc R . .
C25 C -0.3415(8) 0.6565(15) -0.0386(4) 0.070(4) Uani 1 1 d . B .
C26 C -0.2720(10) 0.9848(14) -0.0573(5) 0.099(6) Uani 1 1 d . B .
H26A H -0.2288 0.9977 -0.0394 0.149 Uiso 1 1 calc R . .
H26B H -0.3083 1.0448 -0.0490 0.149 Uiso 1 1 calc R . .
H26C H -0.2629 1.0034 -0.0855 0.149 Uiso 1 1 calc R . .
C27 C -0.3872(10) 0.5503(17) -0.0213(4) 0.098(5) Uani 1 1 d . . .
H27A H -0.4181 0.5115 -0.0435 0.147 Uiso 1 1 calc R B .
H27B H -0.4156 0.5899 -0.0012 0.147 Uiso 1 1 calc R . .
H27C H -0.3573 0.4812 -0.0082 0.147 Uiso 1 1 calc R . .
N31 N -0.2626(6) 0.5404(12) -0.1442(3) 0.075(3) Uani 1 1 d . . .
N32 N -0.2508(6) 0.6738(12) -0.1465(3) 0.072(3) Uani 1 1 d . B .
C33 C -0.2726(9) 0.7149(17) -0.1851(4) 0.083(5) Uani 1 1 d . . .
C34 C -0.2974(8) 0.6116(16) -0.2070(4) 0.081(5) Uani 1 1 d . B .
H34 H -0.3164 0.6136 -0.2346 0.097 Uiso 1 1 calc R . .
C35 C -0.2904(9) 0.4996(17) -0.1819(4) 0.082(5) Uani 1 1 d . B .
C36 C -0.2639(10) 0.8639(16) -0.1966(5) 0.099(5) Uani 1 1 d . B .
H36A H -0.2165 0.8786 -0.2047 0.149 Uiso 1 1 calc R . .
H36B H -0.2715 0.9194 -0.1730 0.149 Uiso 1 1 calc R . .
H36C H -0.2982 0.8868 -0.2194 0.149 Uiso 1 1 calc R . .
C37 C -0.3083(9) 0.3606(16) -0.1918(5) 0.093(5) Uani 1 1 d . . .
H37A H -0.2672 0.3158 -0.2011 0.140 Uiso 1 1 calc R B .
H37B H -0.3468 0.3578 -0.2135 0.140 Uiso 1 1 calc R . .
H37C H -0.3227 0.3162 -0.1674 0.140 Uiso 1 1 calc R . .
N41 N 0.0162(6) -0.2210(12) 0.2996(3) 0.074(3) Uani 1 1 d . . .
N42 N 0.0330(7) -0.3524(12) 0.3069(3) 0.079(4) Uani 1 1 d . A .
C43 C 0.0653(9) -0.3652(15) 0.3448(4) 0.084(5) Uani 1 1 d . . .
C44 C 0.0681(8) -0.2437(18) 0.3618(4) 0.089(5) Uani 1 1 d . A .
H44 H 0.0882 -0.2224 0.3884 0.106 Uiso 1 1 calc R . .
C45 C 0.0366(8) -0.1554(17) 0.3337(4) 0.085(5) Uani 1 1 d . A .
C46 C 0.0871(11) -0.4960(19) 0.3629(5) 0.122(7) Uani 1 1 d . A .
H46A H 0.1336 -0.5192 0.3549 0.184 Uiso 1 1 calc R . .
H46B H 0.0533 -0.5637 0.3530 0.184 Uiso 1 1 calc R . .
H46C H 0.0888 -0.4907 0.3927 0.184 Uiso 1 1 calc R . .
C47 C 0.0238(10) -0.0104(15) 0.3375(5) 0.097(5) Uani 1 1 d . . .
H47A H 0.0469 0.0369 0.3165 0.146 Uiso 1 1 calc R A .
H47B H 0.0427 0.0199 0.3646 0.146 Uiso 1 1 calc R . .
H47C H -0.0267 0.0069 0.3340 0.146 Uiso 1 1 calc R . .
N51 N 0.0135(6) -0.3065(11) 0.2138(3) 0.068(3) Uani 1 1 d . . .
N52 N 0.0363(6) -0.4224(11) 0.2332(4) 0.070(3) Uani 1 1 d . A .
C53 C 0.0826(8) -0.4811(15) 0.2101(5) 0.073(4) Uani 1 1 d . . .
C55 C 0.0415(8) -0.3024(16) 0.1775(5) 0.076(4) Uani 1 1 d . A .
C56 C 0.1170(9) -0.6108(15) 0.2220(6) 0.099(5) Uani 1 1 d . A .
H56A H 0.1476 -0.5996 0.2472 0.149 Uiso 1 1 calc R . .
H56B H 0.1449 -0.6406 0.2001 0.149 Uiso 1 1 calc R . .
H56C H 0.0810 -0.6767 0.2263 0.149 Uiso 1 1 calc R . .
C57 C 0.0251(10) -0.1942(18) 0.1475(5) 0.106(6) Uani 1 1 d . . .
H57A H -0.0236 -0.1660 0.1487 0.159 Uiso 1 1 calc R A .
H57B H 0.0315 -0.2261 0.1200 0.159 Uiso 1 1 calc R . .
H57C H 0.0564 -0.1194 0.1541 0.159 Uiso 1 1 calc R . .
N61 N -0.1083(6) -0.3604(9) 0.2610(3) 0.063(3) Uani 1 1 d . . .
N62 N -0.0680(6) -0.4686(10) 0.2712(4) 0.069(3) Uani 1 1 d . A .
C63 C -0.1101(8) -0.5620(14) 0.2839(5) 0.076(4) Uani 1 1 d . . .
C64 C -0.1783(9) -0.5172(16) 0.2828(6) 0.099(6) Uani 1 1 d . A .
H64 H -0.2183 -0.5632 0.2903 0.119 Uiso 1 1 calc R . .
C65 C -0.1748(9) -0.3888(16) 0.2679(6) 0.089(5) Uani 1 1 d . A .
C66 C -0.0827(10) -0.6994(15) 0.2956(6) 0.106(6) Uani 1 1 d . A .
H66A H -0.0659 -0.7426 0.2716 0.159 Uiso 1 1 calc R . .
H66B H -0.1205 -0.7520 0.3057 0.159 Uiso 1 1 calc R . .
H66C H -0.0440 -0.6919 0.3171 0.159 Uiso 1 1 calc R . .
C67 C -0.2325(9) -0.2979(18) 0.2597(7) 0.123(7) Uani 1 1 d . . .
H67A H -0.2213 -0.2138 0.2734 0.185 Uiso 1 1 calc R A .
H67B H -0.2749 -0.3353 0.2698 0.185 Uiso 1 1 calc R . .
H67C H -0.2406 -0.2831 0.2302 0.185 Uiso 1 1 calc R . .
Au1A Au -0.20124(9) 0.11122(18) 0.08459(4) 0.0577(13) Uani 0.67(2) 1 d PU A 2
W1A W -0.24889(7) 0.43752(14) -0.08232(3) 0.0514(11) Uani 0.761(18) 1 d PU B 2
N1A N -0.2596(9) 0.1028(15) 0.4038(4) 0.105(5) Uani 1 1 d . . .
C1A C -0.2156(12) 0.2245(18) 0.3906(6) 0.118(7) Uani 1 1 d . . .
H1A1 H -0.1907 0.1979 0.3667 0.142 Uiso 1 1 calc R . .
H1A2 H -0.2486 0.2959 0.3814 0.142 Uiso 1 1 calc R . .
W2A W -0.05933(9) -0.1728(2) 0.24307(5) 0.0456(9) Uani 0.677(15) 1 d PU A 2
C2A C -0.1631(11) 0.280(2) 0.4221(6) 0.124(7) Uani 1 1 d . . .
H2A1 H -0.1311 0.2087 0.4328 0.149 Uiso 1 1 calc R . .
H2A2 H -0.1876 0.3144 0.4452 0.149 Uiso 1 1 calc R . .
C3A C -0.1206(13) 0.390(2) 0.4051(7) 0.142(8) Uani 1 1 d . . .
H3A1 H -0.1525 0.4635 0.3965 0.170 Uiso 1 1 calc R . .
H3A2 H -0.0998 0.3569 0.3806 0.170 Uiso 1 1 calc R . .
C4A C -0.0614(18) 0.443(3) 0.4355(10) 0.231(16) Uani 1 1 d U . .
H4A1 H -0.0347 0.3694 0.4482 0.347 Uiso 1 1 calc R . .
H4A2 H -0.0818 0.4953 0.4567 0.347 Uiso 1 1 calc R . .
H4A3 H -0.0302 0.4996 0.4210 0.347 Uiso 1 1 calc R . .
C5A C -0.2960(9) 0.1349(16) 0.4417(4) 0.085(5) Uani 1 1 d . . .
H5A1 H -0.3208 0.0545 0.4497 0.102 Uiso 1 1 calc R . .
H5A2 H -0.2594 0.1546 0.4641 0.102 Uiso 1 1 calc R . .
C6A C -0.3477(9) 0.2476(19) 0.4392(5) 0.097(5) Uani 1 1 d . . .
H6A1 H -0.3251 0.3273 0.4289 0.116 Uiso 1 1 calc R . .
H6A2 H -0.3881 0.2246 0.4196 0.116 Uiso 1 1 calc R . .
C7A C -0.3731(10) 0.277(2) 0.4796(5) 0.107(6) Uani 1 1 d . . .
H7A1 H -0.3954 0.1969 0.4898 0.129 Uiso 1 1 calc R . .
H7A2 H -0.3324 0.2990 0.4991 0.129 Uiso 1 1 calc R . .
C8A C -0.4241(12) 0.388(2) 0.4789(6) 0.136(8) Uani 1 1 d . . .
H8A1 H -0.4056 0.4633 0.4647 0.203 Uiso 1 1 calc R . .
H8A2 H -0.4317 0.4129 0.5069 0.203 Uiso 1 1 calc R . .
H8A3 H -0.4686 0.3596 0.4645 0.203 Uiso 1 1 calc R . .
C9A C -0.3118(11) 0.076(2) 0.3673(5) 0.113(6) Uani 1 1 d . . .
H9A1 H -0.3415 0.1556 0.3622 0.136 Uiso 1 1 calc R . .
H9A2 H -0.2859 0.0618 0.3430 0.136 Uiso 1 1 calc R . .
C10A C -0.3588(11) -0.0424(19) 0.3729(5) 0.118(7) Uani 1 1 d . . .
H10A H -0.3938 -0.0210 0.3924 0.142 Uiso 1 1 calc R . .
H10B H -0.3305 -0.1184 0.3838 0.142 Uiso 1 1 calc R . .
C11A C -0.3952(13) -0.076(2) 0.3313(6) 0.140(9) Uani 1 1 d . . .
H11A H -0.4234 0.0014 0.3212 0.167 Uiso 1 1 calc R . .
H11B H -0.3591 -0.0911 0.3121 0.167 Uiso 1 1 calc R . .
C12A C -0.4380(17) -0.184(2) 0.3308(9) 0.213(16) Uani 1 1 d . . .
H12A H -0.4302 -0.2307 0.3569 0.320 Uiso 1 1 calc R . .
H12B H -0.4274 -0.2428 0.3085 0.320 Uiso 1 1 calc R . .
H12C H -0.4870 -0.1555 0.3267 0.320 Uiso 1 1 calc R . .
C13A C -0.2131(10) -0.0131(19) 0.4136(5) 0.103(6) Uani 1 1 d . . .
H13A H -0.2424 -0.0837 0.4242 0.123 Uiso 1 1 calc R . .
H13B H -0.1785 0.0133 0.4363 0.123 Uiso 1 1 calc R . .
C14A C -0.1728(13) -0.074(3) 0.3807(6) 0.147(9) Uani 1 1 d . C .
H14A H -0.2065 -0.1042 0.3581 0.176 Uiso 1 1 calc R . .
H14B H -0.1431 -0.0046 0.3697 0.176 Uiso 1 1 calc R . .
C15A C -0.1273(13) -0.187(2) 0.3955(7) 0.123(7) Uani 1 1 d . . .
Au1B Au -0.1942(7) 0.1092(7) 0.0837(2) 0.194(9) Uani 0.33(2) 1 d PU A 1
W1B W -0.2540(8) 0.4440(11) -0.0814(3) 0.206(13) Uani 0.239(18) 1 d PU B 1
W2B W -0.0466(8) -0.1730(6) 0.2413(2) 0.165(5) Uani 0.323(15) 1 d PU A 1
H1B1 H -0.209(5) 0.855(11) -0.114(3) 0.050 Uiso 1 1 d . . .
C1B2 C 0.0838(9) -0.4134(17) 0.1742(5) 0.090(5) Uani 1 1 d . A .
H54 H 0.1086 -0.4372 0.1516 0.108 Uiso 1 1 calc R . .
H1B2 H 0.039(5) -0.543(11) 0.278(3) 0.050 Uiso 1 1 d . . .
C16Y C -0.115(3) -0.275(6) 0.3686(19) 0.16(3) Uiso 0.43(3) 1 d P C 2
H16D H -0.0840 -0.3433 0.3814 0.244 Uiso 0.217(17) 1 calc PR C 2
H16E H -0.0921 -0.2331 0.3464 0.244 Uiso 0.217(17) 1 calc PR C 2
H16F H -0.1591 -0.3153 0.3577 0.244 Uiso 0.217(17) 1 calc PR C 2
H16G H -0.1395 -0.2512 0.3423 0.244 Uiso 0.217(17) 1 calc PR C 2
H16H H -0.1314 -0.3613 0.3773 0.244 Uiso 0.217(17) 1 calc PR C 2
H16I H -0.0644 -0.2792 0.3660 0.244 Uiso 0.217(17) 1 calc PR C 2
C17Y C -0.070(2) -0.163(4) 0.4293(12) 0.134(16) Uiso 0.57(3) 1 d P C 1
H17D H -0.0439 -0.2446 0.4351 0.201 Uiso 0.283(17) 1 calc PR C 1
H17E H -0.0914 -0.1343 0.4539 0.201 Uiso 0.283(17) 1 calc PR C 1
H17F H -0.0387 -0.0941 0.4209 0.201 Uiso 0.283(17) 1 calc PR C 1
H17G H -0.0721 -0.0707 0.4382 0.201 Uiso 0.283(17) 1 calc PR C 1
H17H H -0.0246 -0.1811 0.4194 0.201 Uiso 0.283(17) 1 calc PR C 1
H17I H -0.0773 -0.2212 0.4524 0.201 Uiso 0.283(17) 1 calc PR C 1

loop_
_atom_site_aniso_label
_atom_site_aniso_U_11
_atom_site_aniso_U_22
_atom_site_aniso_U_33
_atom_site_aniso_U_23
_atom_site_aniso_U_13
_atom_site_aniso_U_12
C1 0.086(11) 0.095(12) 0.058(8) -0.017(8) -0.005(7) -0.017(9)
B1 0.111(15) 0.048(11) 0.073(11) 0.026(9) 0.004(11) 0.004(10)
C2 0.127(14) 0.054(9) 0.047(8) -0.004(7) -0.006(8) 0.011(9)
B2 0.097(14) 0.041(9) 0.057(9) 0.009(7) -0.004(9) 0.026(9)
C3 0.111(12) 0.064(10) 0.058(9) -0.011(7) -0.002(8) -0.021(9)
C4 0.115(13) 0.077(11) 0.062(9) -0.001(8) -0.010(9) -0.019(10)
C5 0.133(14) 0.050(9) 0.055(8) 0.008(7) -0.027(9) 0.013(9)
C6 0.121(13) 0.068(10) 0.065(9) 0.009(8) -0.001(9) 0.004(9)
O7 0.091(9) 0.086(8) 0.113(9) 0.001(6) -0.023(7) -0.026(7)
C7 0.085(12) 0.094(13) 0.054(8) 0.013(8) -0.005(8) 0.035(10)
O8 0.159(12) 0.070(8) 0.130(11) -0.013(7) 0.034(9) 0.015(8)
C8 0.105(13) 0.076(12) 0.065(9) 0.014(8) 0.019(9) 0.002(10)
O9 0.130(10) 0.063(8) 0.104(9) -0.006(6) -0.016(7) 0.024(7)
C9 0.17(2) 0.104(16) 0.056(9) 0.010(10) -0.042(11) 0.013(14)
O10 0.165(13) 0.059(8) 0.152(12) 0.027(8) -0.003(10) -0.026(8)
C10 0.111(13) 0.045(9) 0.070(10) 0.005(7) -0.017(9) -0.007(9)
N11 0.122(12) 0.056(8) 0.058(7) 0.003(6) -0.008(7) -0.002(7)
N12 0.086(10) 0.067(9) 0.074(8) 0.002(6) -0.009(7) -0.002(7)
C13 0.079(12) 0.077(12) 0.096(12) -0.006(9) -0.006(9) -0.014(10)
C14 0.109(14) 0.088(13) 0.072(10) 0.003(9) -0.007(9) -0.013(12)
C15 0.104(13) 0.071(11) 0.066(9) 0.008(8) -0.020(9) 0.008(10)
C16 0.083(12) 0.106(15) 0.144(16) 0.035(12) -0.007(11) -0.043(11)
C17 0.092(12) 0.096(13) 0.099(12) 0.003(10) -0.045(9) 0.035(10)
N21 0.095(9) 0.042(7) 0.053(6) 0.003(5) -0.005(6) 0.015(6)
N22 0.119(11) 0.049(8) 0.072(8) 0.006(6) -0.027(8) -0.006(7)
C23 0.137(16) 0.062(11) 0.064(10) -0.019(8) -0.029(10) 0.024(11)
C24 0.123(15) 0.073(12) 0.061(9) 0.002(8) -0.001(9) -0.002(10)
C25 0.095(11) 0.054(10) 0.058(8) 0.004(7) -0.013(8) -0.006(8)
C26 0.164(17) 0.045(9) 0.081(11) -0.015(8) -0.030(10) 0.021(10)
C27 0.131(15) 0.106(14) 0.059(9) -0.005(9) 0.015(9) 0.004(12)
N31 0.095(9) 0.074(9) 0.051(7) 0.005(6) -0.009(6) -0.006(7)
N32 0.095(9) 0.067(8) 0.051(6) 0.008(6) -0.006(6) 0.008(7)
C33 0.114(13) 0.089(12) 0.048(8) 0.010(8) 0.010(8) 0.020(10)
C34 0.099(12) 0.090(12) 0.049(8) -0.005(8) -0.022(8) 0.009(9)
C35 0.112(13) 0.094(12) 0.040(7) 0.001(8) 0.001(8) 0.010(10)
C36 0.132(15) 0.081(12) 0.084(11) 0.028(9) 0.005(10) 0.012(11)
C37 0.101(12) 0.092(13) 0.081(11) -0.022(9) -0.021(9) 0.000(10)
N41 0.090(9) 0.062(8) 0.065(7) 0.015(6) -0.013(6) -0.001(7)
N42 0.108(10) 0.063(8) 0.062(7) 0.016(6) -0.019(7) 0.001(7)
C43 0.116(13) 0.054(10) 0.074(10) 0.003(8) -0.039(9) 0.010(9)
C44 0.086(11) 0.111(14) 0.064(9) 0.007(9) -0.021(8) -0.019(10)
C45 0.079(11) 0.101(13) 0.068(9) 0.012(9) -0.030(8) 0.001(9)
C46 0.150(18) 0.119(15) 0.093(12) 0.051(12) -0.023(12) 0.028(13)
C47 0.138(16) 0.061(11) 0.088(11) -0.023(8) -0.015(10) 0.004(10)
N51 0.082(8) 0.063(8) 0.056(7) 0.006(6) -0.012(6) -0.012(6)
N52 0.069(8) 0.049(7) 0.091(9) 0.008(6) -0.004(7) -0.009(6)
C53 0.068(10) 0.059(10) 0.092(11) -0.006(8) 0.012(8) -0.004(8)
C55 0.084(11) 0.075(11) 0.071(10) -0.003(8) 0.020(8) 0.006(9)
C56 0.112(14) 0.061(11) 0.124(14) 0.002(10) 0.009(11) 0.004(10)
C57 0.117(15) 0.110(15) 0.090(12) 0.031(11) 0.011(10) 0.004(12)
N61 0.079(8) 0.021(6) 0.085(8) 0.002(5) -0.005(6) -0.004(5)
N62 0.077(9) 0.029(6) 0.099(9) 0.009(6) -0.005(7) -0.003(6)
C63 0.081(11) 0.046(9) 0.096(11) 0.001(8) -0.011(8) -0.013(8)
C64 0.078(12) 0.059(12) 0.161(18) 0.001(10) 0.014(11) 0.004(9)
C65 0.066(11) 0.064(11) 0.135(15) -0.030(10) 0.004(10) -0.022(9)
C66 0.141(16) 0.052(10) 0.124(15) 0.016(9) 0.003(12) -0.006(10)
C67 0.074(12) 0.083(13) 0.21(2) 0.005(13) -0.011(13) 0.009(10)
Au1A 0.080(2) 0.0523(13) 0.0386(11) 0.0087(7) -0.0082(8) 0.0103(7)
W1A 0.0689(17) 0.0457(9) 0.0378(10) 0.0058(5) -0.0060(6) 0.0030(6)
N1A 0.151(14) 0.096(11) 0.063(8) 0.013(7) -0.013(8) -0.015(10)
C1A 0.19(2) 0.078(13) 0.091(13) 0.024(10) 0.024(14) -0.021(13)
W2A 0.0560(16) 0.0380(9) 0.0405(9) 0.0023(6) -0.0084(6) -0.0004(5)
C2A 0.137(18) 0.138(19) 0.097(14) 0.009(13) 0.012(13) -0.016(15)
C3A 0.15(2) 0.15(2) 0.127(18) 0.012(16) 0.011(16) -0.036(17)
C4A 0.28(4) 0.19(3) 0.24(3) 0.00(2) 0.04(3) -0.13(3)
C5A 0.114(13) 0.088(12) 0.050(8) 0.005(8) -0.006(8) -0.014(10)
C6A 0.096(13) 0.116(15) 0.077(11) 0.005(10) 0.008(9) -0.003(12)
C7A 0.095(14) 0.137(17) 0.090(13) -0.005(12) 0.008(10) 0.006(13)
C8A 0.128(18) 0.17(2) 0.113(16) -0.014(15) 0.014(14) -0.021(17)
C9A 0.139(17) 0.117(16) 0.075(11) 0.008(10) -0.036(11) 0.005(13)
C10A 0.159(19) 0.095(14) 0.090(12) -0.010(10) -0.046(12) -0.027(13)
C11A 0.20(2) 0.091(15) 0.113(15) -0.013(12) -0.085(15) 0.037(15)
C12A 0.31(4) 0.061(15) 0.24(3) -0.009(16) -0.15(3) 0.017(19)
C13A 0.133(16) 0.106(14) 0.066(10) 0.016(10) -0.010(10) 0.027(12)
C14A 0.16(2) 0.19(3) 0.086(14) -0.006(15) -0.005(14) 0.013(19)
C15A 0.138(19) 0.117(18) 0.112(16) -0.003(13) -0.006(14) -0.007(14)
Au1B 0.331(19) 0.106(6) 0.125(7) 0.020(4) -0.092(8) 0.003(5)
W1B 0.34(3) 0.087(7) 0.175(13) 0.013(5) -0.092(12) -0.015(7)
W2B 0.294(11) 0.058(3) 0.123(5) 0.023(3) -0.098(6) -0.014(4)
C1B2 0.104(13) 0.089(13) 0.077(11) 0.017(9) 0.015(9) -0.002(11)

loop_
_geom_bond_atom_site_label_1
_geom_bond_atom_site_label_2
_geom_bond_distance
_geom_bond_site_symmetry_2
_geom_bond_publ_flag
C1 C2 1.406(19) . ?
C1 W1A 1.816(15) . ?
C1 W1B 1.824(17) . ?
B1 N12 1.51(2) . ?
B1 N32 1.54(2) . ?
B1 N22 1.56(2) . ?
C2 C3 1.227(18) . ?
B2 N62 1.50(2) . ?
B2 N42 1.549(19) . ?
B2 N52 1.53(2) . ?
C3 Au1A 1.969(15) . ?
C3 Au1B 1.978(16) . ?
C4 C5 1.217(18) . ?
C4 Au1B 1.960(16) . ?
C4 Au1A 1.970(15) . ?
C5 C6 1.402(18) . ?
C6 W2A 1.819(15) . ?
C6 W2B 1.909(17) . ?
O7 C7 1.174(18) . ?
C7 W1B 1.92(2) . ?
C7 W1A 1.97(2) . ?
O8 C8 1.161(17) . ?
C8 W1A 1.966(19) . ?
C8 W1B 2.08(2) . ?
O9 C10 1.176(18) . ?
C9 O10 1.18(2) . ?
C9 W2B 1.86(3) . ?
C9 W2A 2.00(2) . ?
C10 W2A 1.941(19) . ?
C10 W2B 2.13(2) . ?
N11 C15 1.366(19) . ?
N11 N12 1.400(15) . ?
N11 W1A 2.198(13) . ?
N11 W1B 2.247(19) . ?
N12 C13 1.308(18) . ?
C13 C14 1.40(2) . ?
C13 C16 1.53(2) . ?
C14 C15 1.39(2) . ?
C15 C17 1.50(2) . ?
N21 C25 1.340(17) . ?
N21 N22 1.358(15) . ?
N21 W1B 2.118(17) . ?
N21 W1A 2.224(11) . ?
N22 C23 1.363(19) . ?
C23 C24 1.37(2) . ?
C23 C26 1.48(2) . ?
C24 C25 1.36(2) . ?
C25 C27 1.53(2) . ?
N31 N32 1.374(15) . ?
N31 C35 1.370(16) . ?
N31 W1B 2.279(14) . ?
N31 W1A 2.281(11) . ?
N32 C33 1.365(16) . ?
C33 C34 1.33(2) . ?
C33 C36 1.57(2) . ?
C34 C35 1.40(2) . ?
C35 C37 1.48(2) . ?
N41 C45 1.333(18) . ?
N41 N42 1.385(15) . ?
N41 W2B 2.226(13) . ?
N41 W2A 2.305(11) . ?
N42 C43 1.349(16) . ?
C43 C44 1.35(2) . ?
C43 C46 1.50(2) . ?
C44 C45 1.38(2) . ?
C45 C47 1.50(2) . ?
N51 C55 1.351(16) . ?
N51 N52 1.389(14) . ?
N51 W2B 2.039(17) . ?
N51 W2A 2.225(12) . ?
N52 C53 1.355(17) . ?
C53 C1B2 1.37(2) . ?
C53 C56 1.51(2) . ?
C55 C1B2 1.40(2) . ?
C55 C57 1.49(2) . ?
N61 C65 1.346(17) . ?
N61 N62 1.364(14) . ?
N61 W2A 2.221(10) . ?
N61 W2B 2.357(14) . ?
N62 C63 1.334(17) . ?
C63 C64 1.38(2) . ?
C63 C66 1.53(2) . ?
C64 C65 1.39(2) . ?
C65 C67 1.45(2) . ?
N1A C13A 1.49(2) . ?
N1A C9A 1.52(2) . ?
N1A C1A 1.58(2) . ?
N1A C5A 1.52(2) . ?
C1A C2A 1.49(2) . ?
C2A C3A 1.52(3) . ?
C3A C4A 1.54(3) . ?
C5A C6A 1.51(2) . ?
C6A C7A 1.49(2) . ?
C7A C8A 1.48(3) . ?
C9A C10A 1.52(2) . ?
C10A C11A 1.52(2) . ?
C11A C12A 1.37(3) . ?
C13A C14A 1.51(3) . ?
C14A C15A 1.50(3) . ?
C15A C16Y 1.29(6) . ?
C15A C17Y 1.51(4) . ?
